data_4340751
loop_
_publ_author_name
'Lin, Jian'
'Diefenbach, Kariem'
'Kikugawa, Naoki'
'Baumbach, Ryan E.'
'Albrecht-Schmitt, Thomas E'

_publ_section_title
;
 Dimensional and coordination number reductions in a large family of
 lanthanide tellurite sulfates.
;
_journal_issue 16
_journal_name_full 'Inorganic chemistry'
_journal_page_first 8555
_journal_page_last 8564
_journal_paper_doi 10.1021/ic501163x
_journal_volume 53
_journal_year 2014
_chemical_formula_moiety La2Te2S2O13
_chemical_formula_sum 'Nd2 O13 S2 Te2'
_chemical_formula_weight 815.80
_chemical_melting_point ?
_chemical_name_common 'Neodymium tellurite sulfate'
_chemical_name_systematic
; 
 ? 
;
_space_group_IT_number 14
_symmetry_cell_setting monoclinic
_symmetry_space_group_name_Hall '-P 2ybc'
_symmetry_space_group_name_H-M 'P 1 21/c 1'
_atom_sites_solution_hydrogens none
_atom_sites_solution_primary direct
_atom_sites_solution_secondary difmap
_audit_creation_method SHELXL-97
_cell_angle_alpha 90.00
_cell_angle_beta 106.7580(10)
_cell_angle_gamma 90.00
_cell_formula_units_Z 2
_cell_length_a 9.5838(5)
_cell_length_b 6.8832(4)
_cell_length_c 8.1783(5)
_cell_measurement_reflns_used 1188
_cell_measurement_temperature 100(2)
_cell_measurement_theta_max 27.49
_cell_measurement_theta_min 0.991
_cell_volume 516.59(5)
_computing_cell_refinement 'smart saint'
_computing_data_collection smart
_computing_data_reduction SAINT
_computing_molecular_graphics 'SHELXP-97 (Sheldrick, 1997)'
_computing_publication_material 'SHELXCIF-97 (Sheldrick, 2000)'
_computing_structure_refinement 'SHELXL-97 (Sheldrick, 1997)'
_computing_structure_solution 'SHELXS-97 (Sheldrick, 1990)'
_diffrn_ambient_temperature 100(2)
_diffrn_detector_area_resol_mean 0
_diffrn_measured_fraction_theta_full 0.991
_diffrn_measured_fraction_theta_max 0.991
_diffrn_measurement_device_type 'BRUKER apex II'
_diffrn_measurement_method '0.5 wide w/ exposures'
_diffrn_radiation_monochromator 'Quazar optics'
_diffrn_radiation_source 'Imus microfocused'
_diffrn_radiation_type MoK\a
_diffrn_radiation_wavelength 0.71073
_diffrn_reflns_av_R_equivalents 0.0219
_diffrn_reflns_av_sigmaI/netI 0.0174
_diffrn_reflns_limit_h_max 12
_diffrn_reflns_limit_h_min -12
_diffrn_reflns_limit_k_max 8
_diffrn_reflns_limit_k_min -8
_diffrn_reflns_limit_l_max 10
_diffrn_reflns_limit_l_min -10
_diffrn_reflns_number 5228
_diffrn_reflns_theta_full 27.49
_diffrn_reflns_theta_max 27.49
_diffrn_reflns_theta_min 2.22
_exptl_absorpt_coefficient_mu 15.953
_exptl_absorpt_correction_T_max 0.853
_exptl_absorpt_correction_T_min 0.569
_exptl_absorpt_correction_type numerical
_exptl_absorpt_process_details SHELTXPREP
_exptl_crystal_colour Purple
_exptl_crystal_density_diffrn 5.245
_exptl_crystal_density_meas ?
_exptl_crystal_density_method 'not measured'
_exptl_crystal_description Sphenoid
_exptl_crystal_F_000 720
_exptl_crystal_size_max 0.100
_exptl_crystal_size_mid 0.030
_exptl_crystal_size_min 0.010
_refine_diff_density_max 1.589
_refine_diff_density_min -3.549
_refine_diff_density_rms 0.334
_refine_ls_extinction_method none
_refine_ls_goodness_of_fit_ref 1.093
_refine_ls_hydrogen_treatment none
_refine_ls_matrix_type full
_refine_ls_number_parameters 100
_refine_ls_number_reflns 1177
_refine_ls_number_restraints 0
_refine_ls_restrained_S_all 1.093
_refine_ls_R_factor_all 0.0378
_refine_ls_R_factor_gt 0.0376
_refine_ls_shift/su_max 0.003
_refine_ls_shift/su_mean 0.000
_refine_ls_structure_factor_coef Fsqd
_refine_ls_weighting_details 'calc w=1/[\s^2^(Fo^2^)+(0.0409P)^2^+16.9928P] where P=(Fo^2^+2Fc^2^)/3'
_refine_ls_weighting_scheme calc
_refine_ls_wR_factor_gt 0.0968
_refine_ls_wR_factor_ref 0.0969
_reflns_number_gt 1168
_reflns_number_total 1177
_reflns_threshold_expression >2sigma(I)
_cod_data_source_file ic501163x_si_002.cif
_cod_data_source_block Nd1
_cod_depositor_comments
;
The following automatic conversions were performed:

'_chemical_melting_point' value 'N/A' was changed to '?' - the value
is undefined or not given.

Automatic conversion script
Id: cif_fix_values 2281 2013-09-26 08:29:07Z andrius 

 Adding full bibliography for 4340748--4340769.cif.

The following automatic conversions were performed:

'_exptl_crystal_density_meas' value 'N/A' was changed to '?' - the
value is perceived as not measured.

Automatic conversion script
Id: cif_fix_values 3008 2015-01-20 13:52:24Z robertas 
;
_cod_original_sg_symbol_H-M P2(1)/c
_cod_database_code 4340751

loop_
_symmetry_equiv_pos_as_xyz
'x, y, z'
'-x, y+1/2, -z+1/2'
'-x, -y, -z'
'x, -y-1/2, z-1/2'

loop_
_atom_site_label
_atom_site_type_symbol
_atom_site_fract_x
_atom_site_fract_y
_atom_site_fract_z
_atom_site_U_iso_or_equiv
_atom_site_adp_type
_atom_site_occupancy
_atom_site_symmetry_multiplicity
_atom_site_calc_flag
_atom_site_refinement_flags
Nd1 Nd -0.19110(5) 0.33766(6) 0.00709(5) 0.01275(17) Uani 1 1 d .
Te1A Te -0.5223(5) 0.2575(5) -0.3451(6) 0.0699(15) Uani 0.50 1 d P
Te1B Te -0.5139(4) 0.3122(6) -0.3326(5) 0.0579(13) Uani 0.50 1 d P
S1 S 0.1101(2) 0.3360(3) 0.3223(2) 0.0112(4) Uani 1 1 d .
O1 O -0.499(2) 0.354(4) -0.595(2) 0.091(9) Uani 0.60 1 d P
O2 O -0.4262(15) 0.481(4) -0.126(2) 0.127(10) Uani 0.90 1 d P
O3 O -0.3240(7) 0.2287(12) -0.2862(9) 0.0269(16) Uani 1 1 d .
O4 O -0.0419(6) 0.2048(10) -0.1781(8) 0.0168(12) Uani 1 1 d .
O5 O -0.1736(7) -0.0115(10) 0.0565(8) 0.0202(13) Uani 1 1 d .
O6 O -0.1983(7) 0.6597(9) 0.1400(8) 0.0178(13) Uani 1 1 d .
O7 O 0.0940(7) 0.3996(9) 0.1439(8) 0.0179(12) Uani 1 1 d .

loop_
_atom_site_aniso_label
_atom_site_aniso_U_11
_atom_site_aniso_U_22
_atom_site_aniso_U_33
_atom_site_aniso_U_23
_atom_site_aniso_U_13
_atom_site_aniso_U_12
Nd1 0.0152(3) 0.0107(3) 0.0126(2) -0.00028(14) 0.00430(17) -0.00132(15)
Te1A 0.0246(12) 0.0449(17) 0.119(4) 0.038(2) -0.0130(17) -0.0064(12)
Te1B 0.0204(12) 0.085(3) 0.0617(17) -0.045(2) 0.0006(10) 0.0085(15)
S1 0.0130(9) 0.0089(9) 0.0117(9) 0.0010(7) 0.0036(7) -0.0001(7)
O1 0.073(13) 0.16(3) 0.044(10) -0.064(14) 0.027(10) -0.052(15)
O2 0.051(8) 0.22(2) 0.075(9) -0.081(13) -0.032(7) 0.074(12)
O3 0.011(3) 0.044(4) 0.025(3) -0.009(3) 0.004(3) 0.004(3)
O4 0.010(3) 0.020(3) 0.020(3) -0.002(2) 0.005(2) 0.002(2)
O5 0.026(3) 0.014(3) 0.017(3) 0.002(2) 0.001(2) 0.003(3)
O6 0.019(3) 0.012(3) 0.022(3) -0.001(2) 0.006(3) -0.002(2)
O7 0.027(3) 0.013(3) 0.014(3) 0.001(2) 0.007(2) 0.000(3)

loop_
_atom_type_symbol
_atom_type_description
_atom_type_scat_dispersion_real
_atom_type_scat_dispersion_imag
_atom_type_scat_source
Nd Nd -0.1943 3.0179 'International Tables Vol C Tables 4.2.6.8 and 6.1.1.4'
O O 0.0106 0.0060 'International Tables Vol C Tables 4.2.6.8 and 6.1.1.4'
S S 0.1246 0.1234 'International Tables Vol C Tables 4.2.6.8 and 6.1.1.4'
Te Te -0.5308 1.6751 'International Tables Vol C Tables 4.2.6.8 and 6.1.1.4'

loop_
_geom_angle_atom_site_label_1
_geom_angle_atom_site_label_2
_geom_angle_atom_site_label_3
_geom_angle
_geom_angle_site_symmetry_1
_geom_angle_site_symmetry_3
O2 Nd1 O5 119.3(6) . .
O2 Nd1 O3 77.5(5) . 4_566
O5 Nd1 O3 74.0(3) . 4_566
O2 Nd1 O6 72.0(5) . .
O5 Nd1 O6 145.0(2) . .
O3 Nd1 O6 77.1(2) 4_566 .
O2 Nd1 O3 62.4(4) . .
O5 Nd1 O3 81.6(2) . .
O3 Nd1 O3 112.8(2) 4_566 .
O6 Nd1 O3 128.4(2) . .
O2 Nd1 O7 85.0(7) . 3_565
O5 Nd1 O7 140.7(2) . 3_565
O3 Nd1 O7 144.8(2) 4_566 3_565
O6 Nd1 O7 68.5(2) . 3_565
O3 Nd1 O7 84.4(2) . 3_565
O2 Nd1 O4 119.5(4) . .
O5 Nd1 O4 73.7(2) . .
O3 Nd1 O4 147.7(2) 4_566 .
O6 Nd1 O4 132.6(2) . .
O3 Nd1 O4 62.3(2) . .
O7 Nd1 O4 67.3(2) 3_565 .
O2 Nd1 O4 132.4(4) . 4_566
O5 Nd1 O4 74.3(2) . 4_566
O3 Nd1 O4 62.3(2) 4_566 4_566
O6 Nd1 O4 75.0(2) . 4_566
O3 Nd1 O4 155.9(2) . 4_566
O7 Nd1 O4 113.3(2) 3_565 4_566
O4 Nd1 O4 108.0(2) . 4_566
O2 Nd1 O7 146.4(6) . .
O5 Nd1 O7 94.3(2) . .
O3 Nd1 O7 114.6(2) 4_566 .
O6 Nd1 O7 80.1(2) . .
O3 Nd1 O7 129.05(19) . .
O7 Nd1 O7 67.2(2) 3_565 .
O4 Nd1 O7 67.81(19) . .
O4 Nd1 O7 52.67(18) 4_566 .
O2 Nd1 S1 148.7(4) . .
O5 Nd1 S1 82.11(16) . .
O3 Nd1 S1 88.38(16) 4_566 .
O6 Nd1 S1 77.72(16) . .
O3 Nd1 S1 148.24(16) . .
O7 Nd1 S1 91.27(15) 3_565 .
O4 Nd1 S1 87.00(14) . .
O4 Nd1 S1 26.10(13) 4_566 .
O7 Nd1 S1 26.66(13) . .
O2 Nd1 Te1B 33.9(4) . .
O5 Nd1 Te1B 94.86(17) . .
O3 Nd1 Te1B 91.26(17) 4_566 .
O6 Nd1 Te1B 105.16(16) . .
O3 Nd1 Te1B 29.90(16) . .
O7 Nd1 Te1B 90.79(17) 3_565 .
O4 Nd1 Te1B 91.69(15) . .
O4 Nd1 Te1B 153.18(15) 4_566 .
O7 Nd1 Te1B 154.09(14) . .
S1 Nd1 Te1B 176.94(8) . .
O2 Nd1 Te1A 38.9(4) . .
O5 Nd1 Te1A 89.10(16) . .
O3 Nd1 Te1A 90.55(18) 4_566 .
O6 Nd1 Te1A 110.63(17) . .
O3 Nd1 Te1A 26.91(17) . .
O7 Nd1 Te1A 94.69(16) 3_565 .
O4 Nd1 Te1A 89.21(16) . .
O4 Nd1 Te1A 151.02(15) 4_566 .
O7 Nd1 Te1A 154.63(15) . .
S1 Nd1 Te1A 171.11(7) . .
Te1B Nd1 Te1A 5.83(10) . .
O3 Te1A O2 97.6(6) . 2_444
O3 Te1A O1 83.9(6) . 4_566
O2 Te1A O1 73.8(10) 2_444 4_566
O3 Te1A O1 84.4(7) . .
O2 Te1A O1 105.6(8) 2_444 .
O1 Te1A O1 168.0(11) 4_566 .
O3 Te1A O2 73.8(4) . .
O2 Te1A O2 139.4(5) 2_444 .
O1 Te1A O2 66.0(10) 4_566 .
O1 Te1A O2 112.6(9) . .
O3 Te1A Nd1 37.9(2) . .
O2 Te1A Nd1 111.8(4) 2_444 .
O1 Te1A Nd1 58.2(7) 4_566 .
O1 Te1A Nd1 112.5(5) . .
O2 Te1A Nd1 40.4(3) . .
O3 Te1B O2 81.9(4) . .
O3 Te1B O1 84.5(7) . .
O2 Te1B O1 127.4(10) . .
O3 Te1B O1 81.2(6) . 4_566
O2 Te1B O1 70.1(11) . 4_566
O1 Te1B O1 155.4(5) . 4_566
O3 Te1B O2 85.0(5) . 2_444
O2 Te1B O2 134.7(7) . 2_444
O1 Te1B O2 93.9(8) . 2_444
O1 Te1B O2 65.1(9) 4_566 2_444
O3 Te1B O1 103.5(6) . 3_464
O2 Te1B O1 67.4(8) . 3_464
O1 Te1B O1 67.0(9) . 3_464
O1 Te1B O1 135.9(8) 4_566 3_464
O2 Te1B O1 157.8(6) 2_444 3_464
O3 Te1B Nd1 42.3(2) . .
O2 Te1B Nd1 41.6(4) . .
O1 Te1B Nd1 118.1(6) . .
O1 Te1B Nd1 60.9(7) 4_566 .
O2 Te1B Nd1 106.6(3) 2_444 .
O1 Te1B Nd1 93.0(5) 3_464 .
O5 S1 O6 110.7(4) 2 2_545
O5 S1 O4 110.9(4) 2 4_566
O6 S1 O4 110.6(4) 2_545 4_566
O5 S1 O7 111.2(4) 2 .
O6 S1 O7 110.0(4) 2_545 .
O4 S1 O7 103.3(4) 4_566 .
O5 S1 Nd1 129.6(3) 2 .
O6 S1 Nd1 119.7(3) 2_545 .
O4 S1 Nd1 49.9(2) 4_566 .
O7 S1 Nd1 53.7(3) . .
Te1A O1 Te1B 149.8(14) 4_565 .
Te1A O1 Te1A 139.7(13) 4_565 .
Te1B O1 Te1A 10.17(19) . .
Te1A O1 Te1B 10.06(18) 4_565 4_565
Te1B O1 Te1B 140.8(14) . 4_565
Te1A O1 Te1B 130.6(14) . 4_565
Te1A O1 Te1B 96.1(10) 4_565 3_464
Te1B O1 Te1B 113.0(9) . 3_464
Te1A O1 Te1B 123.0(9) . 3_464
Te1B O1 Te1B 105.8(9) 4_565 3_464
Te1A O2 Te1B 115.3(8) 2_454 .
Te1A O2 Te1A 121.0(7) 2_454 .
Te1B O2 Te1A 6.1(2) . .
Te1A O2 Te1B 1.5(2) 2_454 2_454
Te1B O2 Te1B 114.3(8) . 2_454
Te1A O2 Te1B 120.1(7) . 2_454
Te1A O2 Nd1 128.4(10) 2_454 .
Te1B O2 Nd1 104.5(7) . .
Te1A O2 Nd1 100.7(6) . .
Te1B O2 Nd1 128.3(9) 2_454 .
Te1A O3 Te1B 12.27(19) . .
Te1A O3 Nd1 123.2(4) . 4_565
Te1B O3 Nd1 126.8(4) . 4_565
Te1A O3 Nd1 115.2(3) . .
Te1B O3 Nd1 107.8(3) . .
Nd1 O3 Nd1 120.1(3) 4_565 .
S1 O4 Nd1 142.2(4) 4_565 .
S1 O4 Nd1 104.0(3) 4_565 4_565
Nd1 O4 Nd1 113.1(2) . 4_565
S1 O5 Nd1 145.3(4) 2_545 .
S1 O6 Nd1 138.5(4) 2 .
S1 O7 Nd1 138.1(4) . 3_565
S1 O7 Nd1 99.7(3) . .
Nd1 O7 Nd1 112.8(2) 3_565 .

loop_
_geom_bond_atom_site_label_1
_geom_bond_atom_site_label_2
_geom_bond_distance
_geom_bond_site_symmetry_2
Nd1 O2 2.413(12) .
Nd1 O5 2.435(7) .
Nd1 O3 2.436(7) 4_566
Nd1 O6 2.479(6) .
Nd1 O3 2.485(7) .
Nd1 O7 2.515(6) 3_565
Nd1 O4 2.535(6) .
Nd1 O4 2.576(6) 4_566
Nd1 O7 2.672(7) .
Nd1 S1 3.269(2) .
Nd1 Te1B 3.516(4) .
Nd1 Te1A 3.661(4) .
Te1A O3 1.832(8) .
Te1A O2 1.96(2) 2_444
Te1A O1 2.138(17) 4_566
Te1A O1 2.22(2) .
Te1A O2 2.341(17) .
Te1B O3 1.841(8) .
Te1B O2 2.024(15) .
Te1B O1 2.21(2) .
Te1B O1 2.226(18) 4_566
Te1B O2 2.35(2) 2_444
Te1B O1 2.38(3) 3_464
S1 O5 1.452(7) 2
S1 O6 1.460(6) 2_545
S1 O4 1.483(6) 4_566
S1 O7 1.488(6) .
O1 Te1A 2.138(17) 4_565
O1 Te1B 2.226(18) 4_565
O1 Te1B 2.38(3) 3_464
O2 Te1A 1.96(2) 2_454
O2 Te1B 2.35(2) 2_454
O3 Nd1 2.436(7) 4_565
O4 S1 1.483(6) 4_565
O4 Nd1 2.576(6) 4_565
O5 S1 1.452(6) 2_545
O6 S1 1.460(6) 2
O7 Nd1 2.515(6) 3_565

loop_
_geom_torsion_atom_site_label_1
_geom_torsion_atom_site_label_2
_geom_torsion_atom_site_label_3
_geom_torsion_atom_site_label_4
_geom_torsion
_geom_torsion_site_symmetry_1
_geom_torsion_site_symmetry_4
O2 Nd1 Te1A O3 143.9(11) . .
O5 Nd1 Te1A O3 -73.0(5) . .
O3 Nd1 Te1A O3 -147.0(3) 4_566 .
O6 Nd1 Te1A O3 136.6(5) . .
O7 Nd1 Te1A O3 67.8(5) 3_565 .
O4 Nd1 Te1A O3 0.7(5) . .
O4 Nd1 Te1A O3 -127.2(5) 4_566 .
O7 Nd1 Te1A O3 25.1(6) . .
S1 Nd1 Te1A O3 -64.0(8) . .
Te1B Nd1 Te1A O3 116.0(14) . .
O2 Nd1 Te1A O2 -142.4(5) . 2_444
O5 Nd1 Te1A O2 0.6(7) . 2_444
O3 Nd1 Te1A O2 -73.4(7) 4_566 2_444
O6 Nd1 Te1A O2 -149.8(7) . 2_444
O3 Nd1 Te1A O2 73.6(8) . 2_444
O7 Nd1 Te1A O2 141.5(7) 3_565 2_444
O4 Nd1 Te1A O2 74.3(7) . 2_444
O4 Nd1 Te1A O2 -53.6(8) 4_566 2_444
O7 Nd1 Te1A O2 98.8(7) . 2_444
S1 Nd1 Te1A O2 9.6(10) . 2_444
Te1B Nd1 Te1A O2 -170.4(16) . 2_444
O2 Nd1 Te1A O1 -89.6(13) . 4_566
O5 Nd1 Te1A O1 53.5(9) . 4_566
O3 Nd1 Te1A O1 -20.5(9) 4_566 4_566
O6 Nd1 Te1A O1 -96.9(9) . 4_566
O3 Nd1 Te1A O1 126.5(10) . 4_566
O7 Nd1 Te1A O1 -165.7(9) 3_565 4_566
O4 Nd1 Te1A O1 127.2(9) . 4_566
O4 Nd1 Te1A O1 -0.7(9) 4_566 4_566
O7 Nd1 Te1A O1 151.6(9) . 4_566
S1 Nd1 Te1A O1 62.5(10) . 4_566
Te1B Nd1 Te1A O1 -117.5(16) . 4_566
O2 Nd1 Te1A O1 98.9(12) . .
O5 Nd1 Te1A O1 -118.1(8) . .
O3 Nd1 Te1A O1 168.0(8) 4_566 .
O6 Nd1 Te1A O1 91.5(8) . .
O3 Nd1 Te1A O1 -45.0(9) . .
O7 Nd1 Te1A O1 22.8(8) 3_565 .
O4 Nd1 Te1A O1 -44.3(8) . .
O4 Nd1 Te1A O1 -172.3(9) 4_566 .
O7 Nd1 Te1A O1 -19.9(9) . .
S1 Nd1 Te1A O1 -109.1(10) . .
Te1B Nd1 Te1A O1 70.9(14) . .
O5 Nd1 Te1A O2 143.0(10) . .
O3 Nd1 Te1A O2 69.0(10) 4_566 .
O6 Nd1 Te1A O2 -7.4(10) . .
O3 Nd1 Te1A O2 -143.9(11) . .
O7 Nd1 Te1A O2 -76.1(10) 3_565 .
O4 Nd1 Te1A O2 -143.2(10) . .
O4 Nd1 Te1A O2 88.8(10) 4_566 .
O7 Nd1 Te1A O2 -118.8(10) . .
S1 Nd1 Te1A O2 152.0(11) . .
Te1B Nd1 Te1A O2 -28.0(15) . .
O2 Nd1 Te1B O3 157.2(12) . .
O5 Nd1 Te1B O3 -63.8(4) . .
O3 Nd1 Te1B O3 -137.8(2) 4_566 .
O6 Nd1 Te1B O3 145.2(4) . .
O7 Nd1 Te1B O3 77.3(4) 3_565 .
O4 Nd1 Te1B O3 10.0(4) . .
O4 Nd1 Te1B O3 -128.2(5) 4_566 .
O7 Nd1 Te1B O3 46.5(6) . .
S1 Nd1 Te1B O3 -54.7(14) . .
Te1A Nd1 Te1B O3 -54.7(13) . .
O5 Nd1 Te1B O2 139.0(11) . .
O3 Nd1 Te1B O2 65.0(11) 4_566 .
O6 Nd1 Te1B O2 -12.0(11) . .
O3 Nd1 Te1B O2 -157.2(12) . .
O7 Nd1 Te1B O2 -79.9(11) 3_565 .
O4 Nd1 Te1B O2 -147.2(11) . .
O4 Nd1 Te1B O2 74.6(12) 4_566 .
O7 Nd1 Te1B O2 -110.6(12) . .
S1 Nd1 Te1B O2 148.1(16) . .
Te1A Nd1 Te1B O2 148.1(18) . .
O2 Nd1 Te1B O1 115.8(14) . .
O5 Nd1 Te1B O1 -105.2(9) . .
O3 Nd1 Te1B O1 -179.2(9) 4_566 .
O6 Nd1 Te1B O1 103.8(9) . .
O3 Nd1 Te1B O1 -41.4(10) . .
O7 Nd1 Te1B O1 35.9(9) 3_565 .
O4 Nd1 Te1B O1 -31.4(9) . .
O4 Nd1 Te1B O1 -169.6(9) 4_566 .
O7 Nd1 Te1B O1 5.2(10) . .
S1 Nd1 Te1B O1 -96.1(16) . .
Te1A Nd1 Te1B O1 -96.1(15) . .
O2 Nd1 Te1B O1 -92.2(13) . 4_566
O5 Nd1 Te1B O1 46.8(8) . 4_566
O3 Nd1 Te1B O1 -27.2(8) 4_566 4_566
O6 Nd1 Te1B O1 -104.2(8) . 4_566
O3 Nd1 Te1B O1 110.6(9) . 4_566
O7 Nd1 Te1B O1 -172.1(8) 3_565 4_566
O4 Nd1 Te1B O1 120.6(8) . 4_566
O4 Nd1 Te1B O1 -17.6(9) 4_566 4_566
O7 Nd1 Te1B O1 157.1(9) . 4_566
S1 Nd1 Te1B O1 55.9(15) . 4_566
Te1A Nd1 Te1B O1 55.9(15) . 4_566
O2 Nd1 Te1B O2 -140.3(7) . 2_444
O5 Nd1 Te1B O2 -1.3(5) . 2_444
O3 Nd1 Te1B O2 -75.3(5) 4_566 2_444
O6 Nd1 Te1B O2 -152.3(5) . 2_444
O3 Nd1 Te1B O2 62.5(6) . 2_444
O7 Nd1 Te1B O2 139.8(5) 3_565 2_444
O4 Nd1 Te1B O2 72.5(5) . 2_444
O4 Nd1 Te1B O2 -65.7(6) 4_566 2_444
O7 Nd1 Te1B O2 109.0(6) . 2_444
S1 Nd1 Te1B O2 7.8(14) . 2_444
Te1A Nd1 Te1B O2 7.8(13) . 2_444
O2 Nd1 Te1B O1 50.3(12) . 3_464
O5 Nd1 Te1B O1 -170.6(5) . 3_464
O3 Nd1 Te1B O1 115.3(5) 4_566 3_464
O6 Nd1 Te1B O1 38.3(5) . 3_464
O3 Nd1 Te1B O1 -106.9(6) . 3_464
O7 Nd1 Te1B O1 -29.5(5) 3_565 3_464
O4 Nd1 Te1B O1 -96.8(5) . 3_464
O4 Nd1 Te1B O1 125.0(6) 4_566 3_464
O7 Nd1 Te1B O1 -60.3(6) . 3_464
S1 Nd1 Te1B O1 -161.6(13) . 3_464
Te1A Nd1 Te1B O1 -161.6(14) . 3_464
O2 Nd1 S1 O5 -18.7(13) . 2
O5 Nd1 S1 O5 -155.1(2) . 2
O3 Nd1 S1 O5 -81.0(4) 4_566 2
O6 Nd1 S1 O5 -3.9(4) . 2
O3 Nd1 S1 O5 145.2(5) . 2
O7 Nd1 S1 O5 63.8(4) 3_565 2
O4 Nd1 S1 O5 130.9(4) . 2
O4 Nd1 S1 O5 -84.8(5) 4_566 2
O7 Nd1 S1 O5 88.5(5) . 2
Te1B Nd1 S1 O5 -164.2(13) . 2
Te1A Nd1 S1 O5 -164.2(6) . 2
O2 Nd1 S1 O6 158.8(12) . 2_545
O5 Nd1 S1 O6 22.4(3) . 2_545
O3 Nd1 S1 O6 96.5(4) 4_566 2_545
O6 Nd1 S1 O6 173.7(2) . 2_545
O3 Nd1 S1 O6 -37.3(5) . 2_545
O7 Nd1 S1 O6 -118.7(3) 3_565 2_545
O4 Nd1 S1 O6 -51.5(3) . 2_545
O4 Nd1 S1 O6 92.8(5) 4_566 2_545
O7 Nd1 S1 O6 -94.0(4) . 2_545
Te1B Nd1 S1 O6 13.3(13) . 2_545
Te1A Nd1 S1 O6 13.3(7) . 2_545
O2 Nd1 S1 O4 66.0(13) . 4_566
O5 Nd1 S1 O4 -70.3(4) . 4_566
O3 Nd1 S1 O4 3.7(4) 4_566 4_566
O6 Nd1 S1 O4 80.9(4) . 4_566
O3 Nd1 S1 O4 -130.1(5) . 4_566
O7 Nd1 S1 O4 148.5(4) 3_565 4_566
O4 Nd1 S1 O4 -144.3(2) . 4_566
O7 Nd1 S1 O4 173.3(5) . 4_566
Te1B Nd1 S1 O4 -79.5(13) . 4_566
Te1A Nd1 S1 O4 -79.4(7) . 4_566
O2 Nd1 S1 O7 -107.3(12) . .
O5 Nd1 S1 O7 116.4(3) . .
O3 Nd1 S1 O7 -169.6(4) 4_566 .
O6 Nd1 S1 O7 -92.4(3) . .
O3 Nd1 S1 O7 56.6(5) . .
O7 Nd1 S1 O7 -24.8(4) 3_565 .
O4 Nd1 S1 O7 42.4(3) . .
O4 Nd1 S1 O7 -173.3(5) 4_566 .
Te1B Nd1 S1 O7 107.3(13) . .
Te1A Nd1 S1 O7 107.3(6) . .
O3 Te1B O1 Te1A 89(3) . 4_565
O2 Te1B O1 Te1A 165(2) . 4_565
O1 Te1B O1 Te1A 35(5) 4_566 4_565
O2 Te1B O1 Te1A 5(3) 2_444 4_565
O1 Te1B O1 Te1A -163(3) 3_464 4_565
Nd1 Te1B O1 Te1A 116(2) . 4_565
O3 Te1B O1 Te1A 82.8(12) . .
O2 Te1B O1 Te1A 158.2(16) . .
O1 Te1B O1 Te1A 28(3) 4_566 .
O2 Te1B O1 Te1A -1.8(12) 2_444 .
O1 Te1B O1 Te1A -169.9(15) 3_464 .
Nd1 Te1B O1 Te1A 109.4(13) . .
O3 Te1B O1 Te1B 81.4(18) . 4_565
O2 Te1B O1 Te1B 156.8(13) . 4_565
O1 Te1B O1 Te1B 27(4) 4_566 4_565
O2 Te1B O1 Te1B -3.2(18) 2_444 4_565
O1 Te1B O1 Te1B -171(3) 3_464 4_565
Nd1 Te1B O1 Te1B 108.0(16) . 4_565
O3 Te1B O1 Te1B -107.2(9) . 3_464
O2 Te1B O1 Te1B -31.8(14) . 3_464
O1 Te1B O1 Te1B -161.7(18) 4_566 3_464
O2 Te1B O1 Te1B 168.2(9) 2_444 3_464
O1 Te1B O1 Te1B 0.001(1) 3_464 3_464
Nd1 Te1B O1 Te1B -80.7(11) . 3_464
O3 Te1A O1 Te1A 99.2(19) . 4_565
O2 Te1A O1 Te1A 3(2) 2_444 4_565
O1 Te1A O1 Te1A 88(4) 4_566 4_565
O2 Te1A O1 Te1A 169.0(16) . 4_565
Nd1 Te1A O1 Te1A 125.1(16) . 4_565
O3 Te1A O1 Te1B -85.8(12) . .
O2 Te1A O1 Te1B 177.8(15) 2_444 .
O1 Te1A O1 Te1B -97(3) 4_566 .
O2 Te1A O1 Te1B -16.0(11) . .
Nd1 Te1A O1 Te1B -59.9(12) . .
O3 Te1A O1 Te1B 93.0(14) . 4_565
O2 Te1A O1 Te1B -3.4(16) 2_444 4_565
O1 Te1A O1 Te1B 82(4) 4_566 4_565
O2 Te1A O1 Te1B 162.8(11) . 4_565
Nd1 Te1A O1 Te1B 118.9(12) . 4_565
O3 Te1A O1 Te1B -96.9(10) . 3_464
O2 Te1A O1 Te1B 166.8(10) 2_444 3_464
O1 Te1A O1 Te1B -108.1(19) 4_566 3_464
O2 Te1A O1 Te1B -27.1(14) . 3_464
Nd1 Te1A O1 Te1B -71.0(12) . 3_464
O3 Te1B O2 Te1A 131.0(11) . 2_454
O1 Te1B O2 Te1A 54.4(14) . 2_454
O1 Te1B O2 Te1A -145.4(11) 4_566 2_454
O2 Te1B O2 Te1A -154.3(12) 2_444 2_454
O1 Te1B O2 Te1A 22.6(10) 3_464 2_454
Nd1 Te1B O2 Te1A 146.3(17) . 2_454
O3 Te1B O2 Te1A -68(2) . .
O1 Te1B O2 Te1A -144(2) . .
O1 Te1B O2 Te1A 16(2) 4_566 .
O2 Te1B O2 Te1A 7(2) 2_444 .
O1 Te1B O2 Te1A -176(2) 3_464 .
Nd1 Te1B O2 Te1A -52(2) . .
O3 Te1B O2 Te1B 129.7(9) . 2_454
O1 Te1B O2 Te1B 53.1(13) . 2_454
O1 Te1B O2 Te1B -146.7(10) 4_566 2_454
O2 Te1B O2 Te1B -155.6(11) 2_444 2_454
O1 Te1B O2 Te1B 21.3(8) 3_464 2_454
Nd1 Te1B O2 Te1B 145.0(16) . 2_454
O3 Te1B O2 Nd1 -15.3(8) . .
O1 Te1B O2 Nd1 -91.9(13) . .
O1 Te1B O2 Nd1 68.3(10) 4_566 .
O2 Te1B O2 Nd1 59.4(6) 2_444 .
O1 Te1B O2 Nd1 -123.6(11) 3_464 .
O3 Te1A O2 Te1A 126.3(12) . 2_454
O2 Te1A O2 Te1A -151.0(16) 2_444 2_454
O1 Te1A O2 Te1A -143.2(12) 4_566 2_454
O1 Te1A O2 Te1A 49.7(13) . 2_454
Nd1 Te1A O2 Te1A 148.4(17) . 2_454
O3 Te1A O2 Te1B 107(2) . .
O2 Te1A O2 Te1B -171(3) 2_444 .
O1 Te1A O2 Te1B -163(2) 4_566 .
O1 Te1A O2 Te1B 30(2) . .
Nd1 Te1A O2 Te1B 129(2) . .
O3 Te1A O2 Te1B 124.9(10) . 2_454
O2 Te1A O2 Te1B -152.5(14) 2_444 2_454
O1 Te1A O2 Te1B -144.6(11) 4_566 2_454
O1 Te1A O2 Te1B 48.3(12) . 2_454
Nd1 Te1A O2 Te1B 147.0(15) . 2_454
O3 Te1A O2 Nd1 -22.1(6) . .
O2 Te1A O2 Nd1 60.5(5) 2_444 .
O1 Te1A O2 Nd1 68.4(9) 4_566 .
O1 Te1A O2 Nd1 -98.7(10) . .
O5 Nd1 O2 Te1A 171.3(8) . 2_454
O3 Nd1 O2 Te1A 108.0(10) 4_566 2_454
O6 Nd1 O2 Te1A 27.7(9) . 2_454
O3 Nd1 O2 Te1A -127.6(13) . 2_454
O7 Nd1 O2 Te1A -41.3(10) 3_565 2_454
O4 Nd1 O2 Te1A -101.6(9) . 2_454
O4 Nd1 O2 Te1A 75.9(15) 4_566 2_454
O7 Nd1 O2 Te1A -7.7(16) . 2_454
S1 Nd1 O2 Te1A 43(2) . 2_454
Te1B Nd1 O2 Te1A -140.2(19) . 2_454
Te1A Nd1 O2 Te1A -145.1(17) . 2_454
O5 Nd1 O2 Te1B -48.5(11) . .
O3 Nd1 O2 Te1B -111.8(10) 4_566 .
O6 Nd1 O2 Te1B 167.8(11) . .
O3 Nd1 O2 Te1B 12.6(6) . .
O7 Nd1 O2 Te1B 98.9(9) 3_565 .
O4 Nd1 O2 Te1B 38.5(13) . .
O4 Nd1 O2 Te1B -143.9(5) 4_566 .
O7 Nd1 O2 Te1B 132.4(7) . .
S1 Nd1 O2 Te1B -176.88(18) . .
Te1A Nd1 O2 Te1B -4.9(3) . .
O5 Nd1 O2 Te1A -43.6(9) . .
O3 Nd1 O2 Te1A -106.9(9) 4_566 .
O6 Nd1 O2 Te1A 172.7(10) . .
O3 Nd1 O2 Te1A 17.5(5) . .
O7 Nd1 O2 Te1A 103.8(8) 3_565 .
O4 Nd1 O2 Te1A 43.4(11) . .
O4 Nd1 O2 Te1A -139.0(4) 4_566 .
O7 Nd1 O2 Te1A 137.3(5) . .
S1 Nd1 O2 Te1A -172.0(3) . .
Te1B Nd1 O2 Te1A 4.9(3) . .
O5 Nd1 O2 Te1B 173.3(7) . 2_454
O3 Nd1 O2 Te1B 110.0(9) 4_566 2_454
O6 Nd1 O2 Te1B 29.6(7) . 2_454
O3 Nd1 O2 Te1B -125.6(12) . 2_454
O7 Nd1 O2 Te1B -39.3(9) 3_565 2_454
O4 Nd1 O2 Te1B -99.7(7) . 2_454
O4 Nd1 O2 Te1B 77.9(13) 4_566 2_454
O7 Nd1 O2 Te1B -5.8(15) . 2_454
S1 Nd1 O2 Te1B 44.9(18) . 2_454
Te1B Nd1 O2 Te1B -138.2(17) . 2_454
Te1A Nd1 O2 Te1B -143.1(16) . 2_454
O2 Te1A O3 Te1B -171.2(15) 2_444 .
O1 Te1A O3 Te1B -98.5(15) 4_566 .
O1 Te1A O3 Te1B 83.8(13) . .
O2 Te1A O3 Te1B -31.7(13) . .
Nd1 Te1A O3 Te1B -55.1(13) . .
O2 Te1A O3 Nd1 77.9(7) 2_444 4_565
O1 Te1A O3 Nd1 150.5(9) 4_566 4_565
O1 Te1A O3 Nd1 -27.2(8) . 4_565
O2 Te1A O3 Nd1 -142.7(8) . 4_565
Nd1 Te1A O3 Nd1 -166.1(8) . 4_565
O2 Te1A O3 Nd1 -116.0(6) 2_444 .
O1 Te1A O3 Nd1 -43.4(9) 4_566 .
O1 Te1A O3 Nd1 138.9(8) . .
O2 Te1A O3 Nd1 23.4(7) . .
O2 Te1B O3 Te1A 143.8(15) . .
O1 Te1B O3 Te1A -87.1(14) . .
O1 Te1B O3 Te1A 72.9(15) 4_566 .
O2 Te1B O3 Te1A 7.3(12) 2_444 .
O1 Te1B O3 Te1A -151.8(14) 3_464 .
Nd1 Te1B O3 Te1A 128.8(12) . .
O2 Te1B O3 Nd1 -138.9(9) . 4_565
O1 Te1B O3 Nd1 -9.8(8) . 4_565
O1 Te1B O3 Nd1 150.2(9) 4_566 4_565
O2 Te1B O3 Nd1 84.6(6) 2_444 4_565
O1 Te1B O3 Nd1 -74.6(6) 3_464 4_565
Nd1 Te1B O3 Nd1 -154.0(7) . 4_565
O2 Te1B O3 Nd1 15.1(8) . .
O1 Te1B O3 Nd1 144.1(7) . .
O1 Te1B O3 Nd1 -55.9(9) 4_566 .
O2 Te1B O3 Nd1 -121.4(5) 2_444 .
O1 Te1B O3 Nd1 79.4(5) 3_464 .
O2 Nd1 O3 Te1A -24.7(8) . .
O5 Nd1 O3 Te1A 104.8(4) . .
O3 Nd1 O3 Te1A 36.2(3) 4_566 .
O6 Nd1 O3 Te1A -55.2(5) . .
O7 Nd1 O3 Te1A -112.0(4) 3_565 .
O4 Nd1 O3 Te1A -179.2(5) . .
O4 Nd1 O3 Te1A 109.2(5) 4_566 .
O7 Nd1 O3 Te1A -166.4(3) . .
S1 Nd1 O3 Te1A 164.69(18) . .
Te1B Nd1 O3 Te1A -10.6(2) . .
O2 Nd1 O3 Te1B -14.1(8) . .
O5 Nd1 O3 Te1B 115.4(4) . .
O3 Nd1 O3 Te1B 46.8(3) 4_566 .
O6 Nd1 O3 Te1B -44.7(5) . .
O7 Nd1 O3 Te1B -101.4(4) 3_565 .
O4 Nd1 O3 Te1B -168.7(5) . .
O4 Nd1 O3 Te1B 119.8(5) 4_566 .
O7 Nd1 O3 Te1B -155.9(3) . .
S1 Nd1 O3 Te1B 175.24(17) . .
Te1A Nd1 O3 Te1B 10.6(2) . .
O2 Nd1 O3 Nd1 141.9(8) . 4_565
O5 Nd1 O3 Nd1 -88.6(4) . 4_565
O3 Nd1 O3 Nd1 -157.2(5) 4_566 4_565
O6 Nd1 O3 Nd1 111.3(4) . 4_565
O7 Nd1 O3 Nd1 54.6(4) 3_565 4_565
O4 Nd1 O3 Nd1 -12.6(3) . 4_565
O4 Nd1 O3 Nd1 -84.2(6) 4_566 4_565
O7 Nd1 O3 Nd1 0.1(5) . 4_565
S1 Nd1 O3 Nd1 -28.7(6) . 4_565
Te1B Nd1 O3 Nd1 156.0(7) . 4_565
Te1A Nd1 O3 Nd1 166.6(7) . 4_565
O2 Nd1 O4 S1 153.7(9) . 4_565
O5 Nd1 O4 S1 -91.4(6) . 4_565
O3 Nd1 O4 S1 -90.9(7) 4_566 4_565
O6 Nd1 O4 S1 61.6(7) . 4_565
O3 Nd1 O4 S1 179.7(7) . 4_565
O7 Nd1 O4 S1 83.9(6) 3_565 4_565
O4 Nd1 O4 S1 -24.4(6) 4_566 4_565
O7 Nd1 O4 S1 10.4(6) . 4_565
S1 Nd1 O4 S1 -8.7(6) . 4_565
Te1B Nd1 O4 S1 174.1(6) . 4_565
Te1A Nd1 O4 S1 179.3(6) . 4_565
O2 Nd1 O4 Nd1 -14.8(8) . 4_565
O5 Nd1 O4 Nd1 100.1(3) . 4_565
O3 Nd1 O4 Nd1 100.6(4) 4_566 4_565
O6 Nd1 O4 Nd1 -106.9(3) . 4_565
O3 Nd1 O4 Nd1 11.2(3) . 4_565
O7 Nd1 O4 Nd1 -84.6(3) 3_565 4_565
O4 Nd1 O4 Nd1 167.1(3) 4_566 4_565
O7 Nd1 O4 Nd1 -158.1(3) . 4_565
S1 Nd1 O4 Nd1 -177.2(2) . 4_565
Te1B Nd1 O4 Nd1 5.6(2) . 4_565
Te1A Nd1 O4 Nd1 10.8(2) . 4_565
O2 Nd1 O5 S1 -135.6(8) . 2_545
O3 Nd1 O5 S1 -70.5(7) 4_566 2_545
O6 Nd1 O5 S1 -35.0(9) . 2_545
O3 Nd1 O5 S1 172.7(7) . 2_545
O7 Nd1 O5 S1 102.4(7) 3_565 2_545
O4 Nd1 O5 S1 109.2(7) . 2_545
O4 Nd1 O5 S1 -5.4(7) 4_566 2_545
O7 Nd1 O5 S1 43.9(7) . 2_545
S1 Nd1 O5 S1 20.1(7) . 2_545
Te1B Nd1 O5 S1 -160.4(7) . 2_545
Te1A Nd1 O5 S1 -161.3(7) . 2_545
O2 Nd1 O6 S1 -128.7(9) . 2
O5 Nd1 O6 S1 115.6(6) . 2
O3 Nd1 O6 S1 150.5(6) 4_566 2
O3 Nd1 O6 S1 -100.4(6) . 2
O7 Nd1 O6 S1 -37.0(5) 3_565 2
O4 Nd1 O6 S1 -14.8(7) . 2
O4 Nd1 O6 S1 86.1(6) 4_566 2
O7 Nd1 O6 S1 32.3(6) . 2
S1 Nd1 O6 S1 59.4(6) . 2
Te1B Nd1 O6 S1 -121.7(6) . 2
Te1A Nd1 O6 S1 -123.8(5) . 2
O5 S1 O7 Nd1 16.9(7) 2 3_565
O6 S1 O7 Nd1 -106.1(6) 2_545 3_565
O4 S1 O7 Nd1 135.9(5) 4_566 3_565
Nd1 S1 O7 Nd1 141.2(6) . 3_565
O5 S1 O7 Nd1 -124.3(3) 2 .
O6 S1 O7 Nd1 112.8(3) 2_545 .
O4 S1 O7 Nd1 -5.3(4) 4_566 .
O2 Nd1 O7 S1 116.3(7) . .
O5 Nd1 O7 S1 -62.9(3) . .
O3 Nd1 O7 S1 11.5(4) 4_566 .
O6 Nd1 O7 S1 82.3(3) . .
O3 Nd1 O7 S1 -145.5(3) . .
O7 Nd1 O7 S1 153.0(5) 3_565 .
O4 Nd1 O7 S1 -133.3(4) . .
O4 Nd1 O7 S1 3.7(3) 4_566 .
Te1B Nd1 O7 S1 -173.29(17) . .
Te1A Nd1 O7 S1 -159.85(18) . .
O2 Nd1 O7 Nd1 -36.7(8) . 3_565
O5 Nd1 O7 Nd1 144.1(3) . 3_565
O3 Nd1 O7 Nd1 -141.5(3) 4_566 3_565
O6 Nd1 O7 Nd1 -70.7(3) . 3_565
O3 Nd1 O7 Nd1 61.5(4) . 3_565
O7 Nd1 O7 Nd1 0.0 3_565 3_565
O4 Nd1 O7 Nd1 73.7(3) . 3_565
O4 Nd1 O7 Nd1 -149.3(4) 4_566 3_565
S1 Nd1 O7 Nd1 -153.0(5) . 3_565
Te1B Nd1 O7 Nd1 33.7(5) . 3_565
Te1A Nd1 O7 Nd1 47.2(5) . 3_565
